data_7158374
loop_
_publ_author_name
'Milyutin, Constantine V.'
'Galimova, Renata D.'
'Komogortsev, Andrey N.'
'Lichitskii, Boris V.'
'Melekhina, Valeriya G.'
'Migulin, Vasily A.'
'Fakhrutdinov, Artem N.'
'Minyaev, Mikhail E.'

_publ_section_title
;
 Photoinduced assembly of the
 3,4,4a,7a-tetrahydro-1<i>H</i>-cyclopenta[<i>b</i>]pyridine-2,7-dione
 core on the basis of allomaltol derivatives.
;
_journal_issue 45
_journal_name_full 'Organic &amp; biomolecular chemistry'
_journal_page_first 9975
_journal_page_last 9985
_journal_paper_doi 10.1039/d1ob01871j
_journal_volume 19
_journal_year 2021
_chemical_formula_moiety 'C19 H25 N3 O5, H2 O'
_chemical_formula_sum 'C19 H27 N3 O6'
_chemical_formula_weight 393.43
_space_group_crystal_system monoclinic
_space_group_IT_number 14
_space_group_name_Hall '-P 2yn'
_space_group_name_H-M_alt 'P 1 21/n 1'
_atom_sites_solution_hydrogens difmap
_atom_sites_solution_primary dual
_atom_sites_solution_secondary difmap
_audit_creation_method SHELXL-2018/3
_audit_update_record
;
2021-09-20 deposited with the CCDC.	2021-11-01 downloaded from the CCDC.
;
_cell_angle_alpha 90
_cell_angle_beta 101.5857(8)
_cell_angle_gamma 90
_cell_formula_units_Z 4
_cell_length_a 9.2023(3)
_cell_length_b 10.5800(3)
_cell_length_c 20.2538(5)
_cell_measurement_reflns_used 9358
_cell_measurement_temperature 100(2)
_cell_measurement_theta_max 34.98
_cell_measurement_theta_min 2.66
_cell_volume 1931.74(10)
_computing_cell_refinement 'SAINT (Bruker, 2019)'
_computing_data_collection '<i>APEX3</i> (Bruker, 2019)'
_computing_data_reduction 'SAINT (Bruker, 2019)'
_computing_molecular_graphics 'SHELXTL (Sheldrick, Acta Cryst., 2008, A64, 112-122)'
_computing_publication_material 'SHELXTL (Sheldrick, Acta Cryst., 2008, A64, 112-122)'
_computing_structure_refinement 'SHELXL-2018 (Sheldrick, Acta Cryst., 2015, C71, 3-8)'
_computing_structure_solution 'SHELXT, SHELXS-2013 (Sheldrick, Acta Cryst., 2015, A71, 3-8)'
_diffrn_ambient_temperature 100(2)
_diffrn_detector_area_resol_mean 7.31
_diffrn_measured_fraction_theta_full 1.000
_diffrn_measured_fraction_theta_max 1.000
_diffrn_measurement_device_type 'Bruker AXS D8 QUEST, Photon III detector'
_diffrn_measurement_method '\f and \w shutterless scans'
_diffrn_radiation_monochromator graphite
_diffrn_radiation_type MoK\a
_diffrn_radiation_wavelength 0.71073
_diffrn_reflns_av_R_equivalents 0.0397
_diffrn_reflns_av_unetI/netI 0.0227
_diffrn_reflns_Laue_measured_fraction_full 1.000
_diffrn_reflns_Laue_measured_fraction_max 1.000
_diffrn_reflns_limit_h_max 14
_diffrn_reflns_limit_h_min -14
_diffrn_reflns_limit_k_max 16
_diffrn_reflns_limit_k_min -16
_diffrn_reflns_limit_l_max 32
_diffrn_reflns_limit_l_min -32
_diffrn_reflns_number 79433
_diffrn_reflns_point_group_measured_fraction_full 1.000
_diffrn_reflns_point_group_measured_fraction_max 1.000
_diffrn_reflns_theta_full 25.242
_diffrn_reflns_theta_max 34.497
_diffrn_reflns_theta_min 2.053
_diffrn_source 'sealed X-Ray tube'
_diffrn_source_current 30
_diffrn_source_power 50
_diffrn_source_size '0.6 mm, fine-focus'
_exptl_absorpt_coefficient_mu 0.101
_exptl_absorpt_correction_T_max 0.8625
_exptl_absorpt_correction_T_min 0.8238
_exptl_absorpt_correction_type multi-scan
_exptl_absorpt_process_details 'SADABS 2016/2 (Krause et al., J. Appl. Cryst. 2015, 48, 3-10)'
_exptl_crystal_colour colourless
_exptl_crystal_density_diffrn 1.353
_exptl_crystal_density_method 'not measured'
_exptl_crystal_description block
_exptl_crystal_F_000 840
_exptl_crystal_size_max 0.57
_exptl_crystal_size_mid 0.23
_exptl_crystal_size_min 0.19
_refine_diff_density_max 0.520
_refine_diff_density_min -0.291
_refine_diff_density_rms 0.054
_refine_ls_extinction_method none
_refine_ls_goodness_of_fit_ref 1.056
_refine_ls_hydrogen_treatment refall
_refine_ls_matrix_type full
_refine_ls_number_parameters 361
_refine_ls_number_reflns 8190
_refine_ls_number_restraints 0
_refine_ls_restrained_S_all 1.056
_refine_ls_R_factor_all 0.0596
_refine_ls_R_factor_gt 0.0466
_refine_ls_shift/su_max 0.001
_refine_ls_shift/su_mean 0.000
_refine_ls_structure_factor_coef Fsqd
_refine_ls_weighting_details 'w=1/[\s^2^(Fo^2^)+(0.0603P)^2^+0.6832P] where P=(Fo^2^+2Fc^2^)/3'
_refine_ls_weighting_scheme calc
_refine_ls_wR_factor_gt 0.1198
_refine_ls_wR_factor_ref 0.1298
_reflns_Friedel_coverage 0.000
_reflns_number_gt 6789
_reflns_number_total 8190
_reflns_threshold_expression 'I > 2\s(I)'
_cod_data_source_file d1ob01871j2.cif
_cod_data_source_block 9n
_cod_depositor_comments 'Adding full bibliography for 7158373--7158374.cif.'
_cod_original_sg_symbol_H-M 'P 21/n'
_cod_database_code 7158374
_shelx_shelxl_version_number 2018/3
_shelx_space_group_comment
;
The symmetry employed for this shelxl refinement is uniquely defined
by the following loop, which should always be used as a source of
symmetry information in preference to the above space-group names.
They are only intended as comments.
;
_shelx_estimated_absorpt_t_min 0.945
_shelx_estimated_absorpt_t_max 0.981

loop_
_space_group_symop_operation_xyz
'x, y, z'
'-x+1/2, y+1/2, -z+1/2'
'-x, -y, -z'
'x-1/2, -y-1/2, z-1/2'

loop_
_atom_site_label
_atom_site_type_symbol
_atom_site_fract_x
_atom_site_fract_y
_atom_site_fract_z
_atom_site_U_iso_or_equiv
_atom_site_adp_type
_atom_site_occupancy
_atom_site_site_symmetry_order
_atom_site_calc_flag
_atom_site_refinement_flags_posn
_atom_site_refinement_flags_adp
_atom_site_refinement_flags_occupancy
_atom_site_disorder_assembly
_atom_site_disorder_group
O1 O 0.70626(10) 0.30097(9) 0.71057(5) 0.0345(2) Uani 1 1 d . . . . .
O2 O 0.15229(8) 0.50848(7) 0.58970(4) 0.02077(14) Uani 1 1 d . . . . .
H2 H 0.1483(18) 0.4931(16) 0.5460(9) 0.034(4) Uiso 1 1 d . . . . .
O3 O 0.31920(9) 0.53801(8) 0.73144(4) 0.02603(16) Uani 1 1 d . . . . .
O4 O 0.06082(8) 0.72642(7) 0.52856(3) 0.01831(13) Uani 1 1 d . . . . .
H4 H -0.010(2) 0.6697(19) 0.5351(10) 0.047(5) Uiso 1 1 d . . . . .
O5 O 0.55889(8) 0.65275(8) 0.53748(4) 0.02427(15) Uani 1 1 d . . . . .
N1 N 0.82669(13) 0.22067(10) 0.70318(6) 0.0343(2) Uani 1 1 d . . . . .
N2 N 0.83552(10) 0.40322(8) 0.64792(5) 0.02308(17) Uani 1 1 d . . . . .
N3 N 0.38819(9) 0.59890(7) 0.59870(4) 0.01680(14) Uani 1 1 d . . . . .
C1 C 0.89815(11) 0.28651(9) 0.66614(5) 0.02120(17) Uani 1 1 d . . . . .
C2 C 1.03449(14) 0.24110(11) 0.64537(6) 0.0287(2) Uani 1 1 d . . . . .
H2A H 1.111(2) 0.302(2) 0.6574(10) 0.052(5) Uiso 1 1 d . . . . .
H2B H 1.017(2) 0.2309(17) 0.5959(10) 0.045(5) Uiso 1 1 d . . . . .
H2C H 1.0714(19) 0.1626(17) 0.6684(9) 0.036(4) Uiso 1 1 d . . . . .
C3 C 0.72171(11) 0.40646(9) 0.67646(5) 0.02015(17) Uani 1 1 d . . . . .
C4 C 0.61052(12) 0.50883(10) 0.67328(5) 0.02217(18) Uani 1 1 d . . . . .
H4A H 0.6581(16) 0.5874(14) 0.6625(7) 0.023(3) Uiso 1 1 d . . . . .
H4B H 0.5822(17) 0.5201(15) 0.7174(8) 0.030(4) Uiso 1 1 d . . . . .
C5 C 0.47178(11) 0.48180(9) 0.61887(5) 0.01956(16) Uani 1 1 d . . . . .
H5A H 0.5015(17) 0.4475(15) 0.5780(8) 0.026(4) Uiso 1 1 d . . . . .
H5B H 0.4052(16) 0.4246(14) 0.6333(7) 0.023(3) Uiso 1 1 d . . . . .
C6 C 0.24124(10) 0.61266(9) 0.61477(4) 0.01643(15) Uani 1 1 d . . . . .
C7 C 0.24124(11) 0.60718(10) 0.69117(5) 0.01992(17) Uani 1 1 d . . . . .
C8 C 0.12528(12) 0.69305(10) 0.70268(5) 0.02275(18) Uani 1 1 d . . . . .
H8 H 0.0863(18) 0.6961(16) 0.7448(9) 0.035(4) Uiso 1 1 d . . . . .
C9 C 0.07438(10) 0.76402(9) 0.64794(5) 0.01894(16) Uani 1 1 d . . . . .
C10 C 0.15898(10) 0.74067(9) 0.59137(4) 0.01570(15) Uani 1 1 d . . . . .
C11 C -0.05327(12) 0.85384(11) 0.64091(6) 0.0251(2) Uani 1 1 d . . . . .
H11A H -0.103(2) 0.8637(17) 0.5957(10) 0.041(5) Uiso 1 1 d . . . . .
H11B H -0.022(2) 0.9365(18) 0.6594(9) 0.046(5) Uiso 1 1 d . . . . .
H11C H -0.1261(19) 0.8188(18) 0.6649(9) 0.042(5) Uiso 1 1 d . . . . .
C12 C 0.26948(10) 0.84769(8) 0.58221(4) 0.01521(14) Uani 1 1 d . . . . .
C13 C 0.35508(10) 0.79307(9) 0.53124(4) 0.01696(15) Uani 1 1 d . . . . .
H13A H 0.2866(16) 0.7710(14) 0.4907(8) 0.024(3) Uiso 1 1 d . . . . .
H13B H 0.4238(17) 0.8534(14) 0.5184(8) 0.026(4) Uiso 1 1 d . . . . .
C14 C 0.44151(10) 0.67645(9) 0.55568(4) 0.01727(15) Uani 1 1 d . . . . .
C15 C 0.37413(11) 0.88285(9) 0.64936(5) 0.01870(16) Uani 1 1 d . . . . .
H15A H 0.3117(18) 0.9153(15) 0.6816(8) 0.030(4) Uiso 1 1 d . . . . .
H15B H 0.4317(16) 0.8082(14) 0.6702(7) 0.023(3) Uiso 1 1 d . . . . .
C16 C 0.48324(11) 0.98832(10) 0.64070(5) 0.02286(18) Uani 1 1 d . . . . .
H16A H 0.5448(19) 1.0093(16) 0.6844(9) 0.036(4) Uiso 1 1 d . . . . .
H16B H 0.5481(17) 0.9588(15) 0.6139(8) 0.027(4) Uiso 1 1 d . . . . .
C17 C 0.40200(13) 1.10636(10) 0.60894(6) 0.02453(19) Uani 1 1 d . . . . .
H17A H 0.3474(19) 1.1407(17) 0.6408(9) 0.036(4) Uiso 1 1 d . . . . .
H17B H 0.4728(18) 1.1698(16) 0.6007(8) 0.034(4) Uiso 1 1 d . . . . .
C18 C 0.29413(11) 1.07585(9) 0.54337(5) 0.02146(17) Uani 1 1 d . . . . .
H18A H 0.3478(17) 1.0534(14) 0.5062(8) 0.026(4) Uiso 1 1 d . . . . .
H18B H 0.2382(17) 1.1499(15) 0.5270(8) 0.029(4) Uiso 1 1 d . . . . .
C19 C 0.18808(10) 0.96818(9) 0.55205(5) 0.01850(16) Uani 1 1 d . . . . .
H19A H 0.1209(16) 0.9473(14) 0.5070(7) 0.024(3) Uiso 1 1 d . . . . .
H19B H 0.1262(17) 0.9966(15) 0.5823(8) 0.026(4) Uiso 1 1 d . . . . .
O6 O 0.83355(8) 0.56466(7) 0.53619(4) 0.02104(14) Uani 1 1 d . . . . .
H6A H 0.852(2) 0.508(2) 0.5729(10) 0.052(5) Uiso 1 1 d . . . . .
H6B H 0.742(2) 0.5970(19) 0.5384(10) 0.049(5) Uiso 1 1 d . . . . .

loop_
_atom_site_aniso_label
_atom_site_aniso_U_11
_atom_site_aniso_U_22
_atom_site_aniso_U_33
_atom_site_aniso_U_23
_atom_site_aniso_U_13
_atom_site_aniso_U_12
O1 0.0356(4) 0.0332(4) 0.0398(5) 0.0191(4) 0.0196(4) 0.0153(4)
O2 0.0239(3) 0.0186(3) 0.0200(3) -0.0013(2) 0.0049(2) -0.0045(2)
O3 0.0297(4) 0.0289(4) 0.0191(3) 0.0065(3) 0.0040(3) 0.0032(3)
O4 0.0177(3) 0.0221(3) 0.0144(3) 0.0004(2) 0.0015(2) -0.0020(2)
O5 0.0214(3) 0.0278(4) 0.0257(3) -0.0007(3) 0.0100(3) 0.0053(3)
N1 0.0364(5) 0.0289(5) 0.0419(5) 0.0180(4) 0.0178(4) 0.0158(4)
N2 0.0262(4) 0.0187(4) 0.0257(4) 0.0051(3) 0.0082(3) 0.0062(3)
N3 0.0176(3) 0.0160(3) 0.0169(3) 0.0000(2) 0.0038(2) 0.0028(2)
C1 0.0253(4) 0.0194(4) 0.0187(4) 0.0034(3) 0.0037(3) 0.0062(3)
C2 0.0311(5) 0.0261(5) 0.0313(5) 0.0070(4) 0.0119(4) 0.0113(4)
C3 0.0236(4) 0.0201(4) 0.0160(3) 0.0012(3) 0.0023(3) 0.0042(3)
C4 0.0234(4) 0.0221(4) 0.0195(4) -0.0033(3) 0.0008(3) 0.0060(3)
C5 0.0225(4) 0.0164(4) 0.0189(4) -0.0016(3) 0.0019(3) 0.0046(3)
C6 0.0178(4) 0.0164(4) 0.0152(3) 0.0002(3) 0.0036(3) 0.0000(3)
C7 0.0226(4) 0.0224(4) 0.0150(3) 0.0016(3) 0.0045(3) -0.0016(3)
C8 0.0263(4) 0.0276(5) 0.0161(4) 0.0015(3) 0.0085(3) 0.0021(4)
C9 0.0201(4) 0.0208(4) 0.0174(4) -0.0003(3) 0.0073(3) 0.0002(3)
C10 0.0164(3) 0.0180(4) 0.0130(3) 0.0001(3) 0.0037(3) 0.0006(3)
C11 0.0243(4) 0.0295(5) 0.0245(4) 0.0017(4) 0.0122(4) 0.0063(4)
C12 0.0154(3) 0.0154(3) 0.0153(3) 0.0000(3) 0.0043(3) 0.0011(3)
C13 0.0182(4) 0.0179(4) 0.0156(3) 0.0008(3) 0.0054(3) 0.0016(3)
C14 0.0182(4) 0.0185(4) 0.0154(3) -0.0017(3) 0.0043(3) 0.0012(3)
C15 0.0210(4) 0.0191(4) 0.0155(3) -0.0015(3) 0.0024(3) 0.0015(3)
C16 0.0209(4) 0.0219(4) 0.0240(4) -0.0029(3) 0.0005(3) -0.0024(3)
C17 0.0279(5) 0.0184(4) 0.0266(4) -0.0026(3) 0.0040(4) -0.0021(4)
C18 0.0236(4) 0.0180(4) 0.0231(4) 0.0025(3) 0.0055(3) 0.0004(3)
C19 0.0179(4) 0.0177(4) 0.0201(4) 0.0018(3) 0.0045(3) 0.0025(3)
O6 0.0187(3) 0.0234(3) 0.0216(3) 0.0025(3) 0.0054(2) 0.0016(3)

loop_
_atom_type_symbol
_atom_type_description
_atom_type_scat_dispersion_real
_atom_type_scat_dispersion_imag
_atom_type_scat_source
C C 0.0033 0.0016 'International Tables Vol C Tables 4.2.6.8 and 6.1.1.4'
H H 0.0000 0.0000 'International Tables Vol C Tables 4.2.6.8 and 6.1.1.4'
N N 0.0061 0.0033 'International Tables Vol C Tables 4.2.6.8 and 6.1.1.4'
O O 0.0106 0.0060 'International Tables Vol C Tables 4.2.6.8 and 6.1.1.4'

loop_
_geom_angle_atom_site_label_1
_geom_angle_atom_site_label_2
_geom_angle_atom_site_label_3
_geom_angle
_geom_angle_site_symmetry_1
_geom_angle_site_symmetry_3
_geom_angle_publ_flag
C3 O1 N1 106.12(8) . . ?
C6 O2 H2 114.0(11) . . ?
C10 O4 H4 106.4(12) . . ?
C1 N1 O1 103.63(9) . . ?
C3 N2 C1 103.65(8) . . ?
C14 N3 C6 123.56(8) . . ?
C14 N3 C5 116.77(8) . . ?
C6 N3 C5 118.53(8) . . ?
N1 C1 N2 113.72(9) . . ?
N1 C1 C2 123.20(9) . . ?
N2 C1 C2 123.08(9) . . ?
C1 C2 H2A 109.6(12) . . ?
C1 C2 H2B 110.3(11) . . ?
H2A C2 H2B 107.3(16) . . ?
C1 C2 H2C 111.8(10) . . ?
H2A C2 H2C 106.5(15) . . ?
H2B C2 H2C 111.2(15) . . ?
N2 C3 O1 112.87(9) . . ?
N2 C3 C4 127.83(9) . . ?
O1 C3 C4 119.27(9) . . ?
C3 C4 C5 111.23(8) . . ?
C3 C4 H4A 107.0(9) . . ?
C5 C4 H4A 110.0(8) . . ?
C3 C4 H4B 110.8(9) . . ?
C5 C4 H4B 109.8(9) . . ?
H4A C4 H4B 107.9(13) . . ?
N3 C5 C4 110.79(8) . . ?
N3 C5 H5A 107.0(9) . . ?
C4 C5 H5A 109.8(9) . . ?
N3 C5 H5B 106.8(9) . . ?
C4 C5 H5B 113.2(9) . . ?
H5A C5 H5B 109.1(13) . . ?
O2 C6 N3 109.84(7) . . ?
O2 C6 C7 102.41(7) . . ?
N3 C6 C7 113.88(8) . . ?
O2 C6 C10 110.81(7) . . ?
N3 C6 C10 115.39(7) . . ?
C7 C6 C10 103.65(7) . . ?
O3 C7 C8 128.37(9) . . ?
O3 C7 C6 125.03(9) . . ?
C8 C7 C6 106.49(8) . . ?
C9 C8 C7 111.23(8) . . ?
C9 C8 H8 124.5(10) . . ?
C7 C8 H8 124.2(10) . . ?
C8 C9 C11 124.82(9) . . ?
C8 C9 C10 112.49(8) . . ?
C11 C9 C10 122.66(8) . . ?
O4 C10 C9 111.25(7) . . ?
O4 C10 C12 106.55(7) . . ?
C9 C10 C12 114.49(7) . . ?
O4 C10 C6 111.13(7) . . ?
C9 C10 C6 101.51(7) . . ?
C12 C10 C6 112.00(7) . . ?
C9 C11 H11A 112.3(11) . . ?
C9 C11 H11B 111.5(11) . . ?
H11A C11 H11B 108.9(16) . . ?
C9 C11 H11C 108.4(11) . . ?
H11A C11 H11C 106.2(15) . . ?
H11B C11 H11C 109.4(15) . . ?
C13 C12 C19 108.64(7) . . ?
C13 C12 C15 111.71(7) . . ?
C19 C12 C15 108.48(7) . . ?
C13 C12 C10 104.03(7) . . ?
C19 C12 C10 111.81(7) . . ?
C15 C12 C10 112.11(7) . . ?
C14 C13 C12 113.51(7) . . ?
C14 C13 H13A 107.3(9) . . ?
C12 C13 H13A 109.3(9) . . ?
C14 C13 H13B 107.4(9) . . ?
C12 C13 H13B 112.6(9) . . ?
H13A C13 H13B 106.4(13) . . ?
O5 C14 N3 121.27(9) . . ?
O5 C14 C13 120.47(8) . . ?
N3 C14 C13 118.26(8) . . ?
C16 C15 C12 112.39(8) . . ?
C16 C15 H15A 107.3(9) . . ?
C12 C15 H15A 108.4(9) . . ?
C16 C15 H15B 108.7(9) . . ?
C12 C15 H15B 111.5(9) . . ?
H15A C15 H15B 108.5(12) . . ?
C17 C16 C15 111.47(8) . . ?
C17 C16 H16A 110.0(10) . . ?
C15 C16 H16A 109.6(10) . . ?
C17 C16 H16B 110.1(10) . . ?
C15 C16 H16B 109.3(10) . . ?
H16A C16 H16B 106.3(14) . . ?
C18 C17 C16 111.80(8) . . ?
C18 C17 H17A 109.0(10) . . ?
C16 C17 H17A 107.6(10) . . ?
C18 C17 H17B 109.8(10) . . ?
C16 C17 H17B 110.3(10) . . ?
H17A C17 H17B 108.2(14) . . ?
C17 C18 C19 112.07(8) . . ?
C17 C18 H18A 111.7(9) . . ?
C19 C18 H18A 109.3(9) . . ?
C17 C18 H18B 109.8(9) . . ?
C19 C18 H18B 109.7(9) . . ?
H18A C18 H18B 104.1(12) . . ?
C18 C19 C12 112.96(8) . . ?
C18 C19 H19A 110.1(8) . . ?
C12 C19 H19A 109.6(8) . . ?
C18 C19 H19B 108.1(9) . . ?
C12 C19 H19B 107.9(9) . . ?
H19A C19 H19B 107.9(12) . . ?
H6A O6 H6B 102.9(17) . . ?

loop_
_geom_bond_atom_site_label_1
_geom_bond_atom_site_label_2
_geom_bond_distance
_geom_bond_site_symmetry_2
_geom_bond_publ_flag
O1 C3 1.3352(13) . ?
O1 N1 1.4279(13) . ?
O2 C6 1.4056(11) . ?
O2 H2 0.894(17) . ?
O3 C7 1.2167(12) . ?
O4 C10 1.4128(11) . ?
O4 H4 0.91(2) . ?
O5 C14 1.2350(11) . ?
N1 C1 1.2955(14) . ?
N2 C3 1.2944(13) . ?
N2 C1 1.3811(13) . ?
N3 C14 1.3583(12) . ?
N3 C6 1.4604(12) . ?
N3 C5 1.4721(12) . ?
C1 C2 1.4813(15) . ?
C2 H2A 0.95(2) . ?
C2 H2B 0.99(2) . ?
C2 H2C 0.980(18) . ?
C3 C4 1.4824(14) . ?
C4 C5 1.5366(14) . ?
C4 H4A 0.984(15) . ?
C4 H4B 0.987(16) . ?
C5 H5A 0.992(15) . ?
C5 H5B 0.948(15) . ?
C6 C7 1.5486(13) . ?
C6 C10 1.5772(13) . ?
C7 C8 1.4554(14) . ?
C8 C9 1.3430(14) . ?
C8 H8 0.991(17) . ?
C9 C11 1.4954(14) . ?
C9 C10 1.5290(12) . ?
C10 C12 1.5576(12) . ?
C11 H11A 0.943(19) . ?
C11 H11B 0.973(19) . ?
C11 H11C 0.977(18) . ?
C12 C13 1.5320(12) . ?
C12 C19 1.5413(13) . ?
C12 C15 1.5457(13) . ?
C13 C14 1.4973(13) . ?
C13 H13A 0.958(15) . ?
C13 H13B 0.970(16) . ?
C15 C16 1.5346(14) . ?
C15 H15A 1.013(16) . ?
C15 H15B 0.996(15) . ?
C16 C17 1.5295(15) . ?
C16 H16A 0.976(17) . ?
C16 H16B 0.937(16) . ?
C17 C18 1.5243(15) . ?
C17 H17A 0.965(17) . ?
C17 H17B 0.973(17) . ?
C18 C19 1.5329(14) . ?
C18 H18A 1.008(16) . ?
C18 H18B 0.960(16) . ?
C19 H19A 1.019(15) . ?
C19 H19B 0.965(15) . ?
O6 H6A 0.94(2) . ?
O6 H6B 0.92(2) . ?

loop_
_geom_hbond_atom_site_label_D
_geom_hbond_atom_site_label_H
_geom_hbond_atom_site_label_A
_geom_hbond_distance_DH
_geom_hbond_distance_HA
_geom_hbond_distance_DA
_geom_hbond_angle_DHA
_geom_hbond_site_symmetry_A
_geom_hbond_publ_flag
O2 H2 O6 0.894(17) 1.812(18) 2.6926(10) 168.1(16) 3_666 yes
O4 H4 O6 0.91(2) 1.82(2) 2.7307(10) 171.4(18) 1_455 yes
O6 H6A N2 0.94(2) 1.91(2) 2.8324(11) 164.3(18) . yes
O6 H6B O5 0.92(2) 1.78(2) 2.6990(10) 175.8(19) . yes

loop_
_geom_torsion_atom_site_label_1
_geom_torsion_atom_site_label_2
_geom_torsion_atom_site_label_3
_geom_torsion_atom_site_label_4
_geom_torsion
_geom_torsion_site_symmetry_1
_geom_torsion_site_symmetry_2
_geom_torsion_site_symmetry_3
_geom_torsion_site_symmetry_4
_geom_torsion_publ_flag
C3 O1 N1 C1 -0.10(13) . . . . ?
O1 N1 C1 N2 -0.33(14) . . . . ?
O1 N1 C1 C2 179.54(11) . . . . ?
C3 N2 C1 N1 0.65(13) . . . . ?
C3 N2 C1 C2 -179.22(10) . . . . ?
C1 N2 C3 O1 -0.70(12) . . . . ?
C1 N2 C3 C4 -178.73(10) . . . . ?
N1 O1 C3 N2 0.53(13) . . . . ?
N1 O1 C3 C4 178.75(9) . . . . ?
N2 C3 C4 C5 96.48(13) . . . . ?
O1 C3 C4 C5 -81.44(12) . . . . ?
C14 N3 C5 C4 78.43(10) . . . . ?
C6 N3 C5 C4 -113.33(9) . . . . ?
C3 C4 C5 N3 -159.45(8) . . . . ?
C14 N3 C6 O2 113.57(9) . . . . ?
C5 N3 C6 O2 -53.82(10) . . . . ?
C14 N3 C6 C7 -132.25(9) . . . . ?
C5 N3 C6 C7 60.36(11) . . . . ?
C14 N3 C6 C10 -12.53(12) . . . . ?
C5 N3 C6 C10 -179.92(7) . . . . ?
O2 C6 C7 O3 80.59(12) . . . . ?
N3 C6 C7 O3 -37.92(13) . . . . ?
C10 C6 C7 O3 -164.08(10) . . . . ?
O2 C6 C7 C8 -95.75(9) . . . . ?
N3 C6 C7 C8 145.73(8) . . . . ?
C10 C6 C7 C8 19.57(10) . . . . ?
O3 C7 C8 C9 173.25(11) . . . . ?
C6 C7 C8 C9 -10.57(12) . . . . ?
C7 C8 C9 C11 174.62(10) . . . . ?
C7 C8 C9 C10 -3.72(13) . . . . ?
C8 C9 C10 O4 134.08(9) . . . . ?
C11 C9 C10 O4 -44.30(12) . . . . ?
C8 C9 C10 C12 -105.05(10) . . . . ?
C11 C9 C10 C12 76.57(12) . . . . ?
C8 C9 C10 C6 15.80(11) . . . . ?
C11 C9 C10 C6 -162.58(9) . . . . ?
O2 C6 C10 O4 -29.66(9) . . . . ?
N3 C6 C10 O4 95.95(9) . . . . ?
C7 C6 C10 O4 -138.86(7) . . . . ?
O2 C6 C10 C9 88.71(8) . . . . ?
N3 C6 C10 C9 -145.68(8) . . . . ?
C7 C6 C10 C9 -20.49(9) . . . . ?
O2 C6 C10 C12 -148.71(7) . . . . ?
N3 C6 C10 C12 -23.10(10) . . . . ?
C7 C6 C10 C12 102.10(8) . . . . ?
O4 C10 C12 C13 -64.94(8) . . . . ?
C9 C10 C12 C13 171.63(7) . . . . ?
C6 C10 C12 C13 56.77(9) . . . . ?
O4 C10 C12 C19 52.11(9) . . . . ?
C9 C10 C12 C19 -71.31(9) . . . . ?
C6 C10 C12 C19 173.82(7) . . . . ?
O4 C10 C12 C15 174.20(7) . . . . ?
C9 C10 C12 C15 50.77(10) . . . . ?
C6 C10 C12 C15 -64.09(9) . . . . ?
C19 C12 C13 C14 178.86(8) . . . . ?
C15 C12 C13 C14 59.23(10) . . . . ?
C10 C12 C13 C14 -61.90(9) . . . . ?
C6 N3 C14 O5 -171.44(9) . . . . ?
C5 N3 C14 O5 -3.85(13) . . . . ?
C6 N3 C14 C13 9.28(13) . . . . ?
C5 N3 C14 C13 176.88(8) . . . . ?
C12 C13 C14 O5 -148.55(9) . . . . ?
C12 C13 C14 N3 30.73(12) . . . . ?
C13 C12 C15 C16 63.72(10) . . . . ?
C19 C12 C15 C16 -56.00(10) . . . . ?
C10 C12 C15 C16 -179.96(8) . . . . ?
C12 C15 C16 C17 56.21(11) . . . . ?
C15 C16 C17 C18 -53.26(12) . . . . ?
C16 C17 C18 C19 52.34(12) . . . . ?
C17 C18 C19 C12 -54.43(11) . . . . ?
C13 C12 C19 C18 -66.56(10) . . . . ?
C15 C12 C19 C18 55.06(10) . . . . ?
C10 C12 C19 C18 179.20(7) . . . . ?
